data_2205692
loop_
_publ_author_name
'Yamin, Bohari M.'
'Kasim. N. Azilah'
'Akhiar, Ezuanita'

_publ_section_title
;
 5-Acetyl-4-methyl-2-(<i>o</i>-toluidinyl)-1,3-thiazole
;
_journal_issue 5
_journal_name_full 'Acta Crystallographica Section E'
_journal_page_first o1478
_journal_page_last o1479
_journal_paper_doi 10.1107/S160053680501250X
_journal_volume 61
_journal_year 2005
_chemical_formula_iupac 'C13 H14 N2 O S'
_chemical_formula_moiety 'C13 H14 N2 O S'
_chemical_formula_sum 'C13 H14 N2 O S'
_chemical_formula_weight 246.32
_chemical_name_systematic
;
5-acetyl-4-methyl-2-(o-toluidinyl)-1,3-thiazole
;
_space_group_IT_number 14
_symmetry_cell_setting monoclinic
_symmetry_space_group_name_Hall '-P 2ybc'
_symmetry_space_group_name_H-M 'P 1 21/c 1'
_atom_sites_solution_hydrogens geom
_atom_sites_solution_primary direct
_atom_sites_solution_secondary difmap
_audit_creation_method SHELXL-97
_cell_angle_alpha 90.00
_cell_angle_beta 123.576(11)
_cell_angle_gamma 90.00
_cell_formula_units_Z 4
_cell_length_a 10.797(2)
_cell_length_b 11.571(2)
_cell_length_c 12.0982(16)
_cell_measurement_reflns_used 871
_cell_measurement_temperature 273(2)
_cell_measurement_theta_max 26.5
_cell_measurement_theta_min 2.2
_cell_volume 1259.3(4)
_computing_cell_refinement 'SAINT (Siemens, 1996)'
_computing_data_collection 'SMART (Siemens, 1996)'
_computing_data_reduction SAINT
_computing_molecular_graphics SHELXTL
_computing_publication_material
;
SHELXTL, PARST (Nardelli, 1995) and PLATON (Spek, 2003)
;
_computing_structure_refinement 'SHELXTL (Sheldrick, 1997)'
_computing_structure_solution 'SHELXTL (Sheldrick, 1997)'
_diffrn_ambient_temperature 273(2)
_diffrn_detector_area_resol_mean 83.66
_diffrn_measured_fraction_theta_full 0.99
_diffrn_measured_fraction_theta_max 0.99
_diffrn_measurement_device_type 'Bruker SMART APEX CCD area-detector'
_diffrn_measurement_method \w
_diffrn_radiation_monochromator graphite
_diffrn_radiation_source 'fine-focus sealed tube'
_diffrn_radiation_type MoK\a
_diffrn_radiation_wavelength 0.71073
_diffrn_reflns_av_R_equivalents 0.0199
_diffrn_reflns_av_sigmaI/netI 0.0217
_diffrn_reflns_limit_h_max 8
_diffrn_reflns_limit_h_min -13
_diffrn_reflns_limit_k_max 14
_diffrn_reflns_limit_k_min -14
_diffrn_reflns_limit_l_max 15
_diffrn_reflns_limit_l_min -14
_diffrn_reflns_number 6884
_diffrn_reflns_theta_full 26.50
_diffrn_reflns_theta_max 26.5
_diffrn_reflns_theta_min 2.2
_diffrn_standards_decay_% 0
_diffrn_standards_interval_time 0
_diffrn_standards_number 0
_exptl_absorpt_coefficient_mu 0.242
_exptl_absorpt_correction_T_max 0.9244
_exptl_absorpt_correction_T_min 0.9073
_exptl_absorpt_correction_type multi-scan
_exptl_absorpt_process_details '(SADABS; Sheldrick, 1996)'
_exptl_crystal_colour colourless
_exptl_crystal_density_diffrn 1.299
_exptl_crystal_density_method 'not measured'
_exptl_crystal_description block
_exptl_crystal_F_000 520
_exptl_crystal_size_max 0.41
_exptl_crystal_size_mid 0.40
_exptl_crystal_size_min 0.33
_refine_diff_density_max 0.28
_refine_diff_density_min -0.22
_refine_ls_extinction_method none
_refine_ls_goodness_of_fit_ref 1.08
_refine_ls_hydrogen_treatment constr
_refine_ls_matrix_type full
_refine_ls_number_parameters 157
_refine_ls_number_reflns 2610
_refine_ls_number_restraints 0
_refine_ls_restrained_S_all 1.08
_refine_ls_R_factor_all 0.049
_refine_ls_R_factor_gt 0.044
_refine_ls_shift/su_max 0.000
_refine_ls_shift/su_mean 0.000
_refine_ls_structure_factor_coef Fsqd
_refine_ls_weighting_details 'calc w = 1/[\s^2^(Fo^2^)+(0.0659P)^2^+0.3401P] where P = (Fo^2^+2Fc^2^)/3'
_refine_ls_weighting_scheme calc
_refine_ls_wR_factor_gt 0.118
_refine_ls_wR_factor_ref 0.122
_reflns_number_gt 2343
_reflns_number_total 2610
_reflns_threshold_expression I>2\s(I)
_cod_data_source_file cv6497.cif
_cod_data_source_block I
_cod_depositor_comments
;
The following automatic conversions were performed:
'_symmetry_cell_setting' value 'Monoclinic' changed to 'monoclinic'
according to '/home/saulius/struct/CIF-dictionaries/cif_core.dic'
dictionary named 'cif_core.dic' version 2.4.1 from 2010-06-29.

Automatic conversion script
Id: cif_fix_enum 1527 2010-12-29 10:47:43Z saulius 

The following automatic conversions were performed:

'_symmetry_cell_setting' value 'Monoclinic' changed to 'monoclinic'
according to /home/saulius/struct/CIF-dictionaries/cif_core.dic
dictionary named 'cif_core.dic' version 2.4.1 from 2010-06-29.

Automatic conversion script
Id: cif_fix_values 1715 2011-07-08 13:25:40Z adriana 
;
_cod_original_sg_symbol_H-M 'P 21/c'
_cod_database_code 2205692
_cod_database_fobs_code 2205692

loop_
_symmetry_equiv_pos_as_xyz
'x, y, z'
'-x, y+1/2, -z+1/2'
'-x, -y, -z'
'x, -y-1/2, z-1/2'

loop_
_atom_site_label
_atom_site_fract_x
_atom_site_fract_y
_atom_site_fract_z
_atom_site_U_iso_or_equiv
_atom_site_adp_type
_atom_site_calc_flag
_atom_site_refinement_flags
_atom_site_occupancy
_atom_site_type_symbol
S1 0.36514(5) 0.14029(4) 0.09201(4) 0.04631(17) Uani d . 1 S
O1 0.56321(19) 0.21909(18) 0.47003(16) 0.0833(6) Uani d . 1 O
N1 0.11037(16) 0.02748(15) -0.07959(14) 0.0471(4) Uani d . 1 N
H1A 0.0377 -0.0165 -0.0963 0.057 Uiso calc R 1 H
N2 0.18362(15) 0.04675(12) 0.14127(14) 0.0400(3) Uani d . 1 N
C1 0.0342(2) 0.14303(15) -0.27556(18) 0.0450(4) Uani d . 1 C
C2 0.0492(3) 0.1663(2) -0.3802(2) 0.0599(5) Uani d . 1 C
H2B -0.0124 0.2212 -0.4431 0.072 Uiso calc R 1 H
C3 0.1522(3) 0.1106(2) -0.3932(2) 0.0691(6) Uani d . 1 C
H3A 0.1592 0.1275 -0.4647 0.083 Uiso calc R 1 H
C4 0.2453(3) 0.0300(2) -0.3014(3) 0.0683(6) Uani d . 1 C
H4A 0.3172 -0.0061 -0.3090 0.082 Uiso calc R 1 H
C5 0.2314(2) 0.00262(18) -0.1972(2) 0.0548(5) Uani d . 1 C
H5A 0.2928 -0.0530 -0.1353 0.066 Uiso calc R 1 H
C6 0.12603(19) 0.05827(15) -0.18549(16) 0.0415(4) Uani d . 1 C
C7 -0.0755(3) 0.2078(2) -0.2597(2) 0.0646(6) Uani d . 1 C
H7A -0.1535 0.1564 -0.2754 0.097 Uiso calc R 1 H
H7B -0.1171 0.2703 -0.3223 0.097 Uiso calc R 1 H
H7C -0.0260 0.2381 -0.1712 0.097 Uiso calc R 1 H
C8 0.20538(17) 0.06492(14) 0.04581(16) 0.0385(4) Uani d . 1 C
C9 0.4052(2) 0.14896(15) 0.25331(18) 0.0444(4) Uani d . 1 C
C10 0.29605(19) 0.09372(15) 0.25821(17) 0.0417(4) Uani d . 1 C
C11 0.5305(2) 0.21665(18) 0.3561(2) 0.0554(5) Uani d . 1 C
C12 0.6173(3) 0.2869(2) 0.3164(3) 0.0784(7) Uani d . 1 C
H12A 0.7008 0.3222 0.3937 0.118 Uiso calc R 1 H
H12B 0.5544 0.3459 0.2549 0.118 Uiso calc R 1 H
H12C 0.6520 0.2375 0.2753 0.118 Uiso calc R 1 H
C13 0.2875(2) 0.0832(2) 0.37681(19) 0.0589(5) Uani d . 1 C
H13A 0.1870 0.0666 0.3486 0.088 Uiso calc R 1 H
H13B 0.3187 0.1545 0.4255 0.088 Uiso calc R 1 H
H13C 0.3514 0.0218 0.4326 0.088 Uiso calc R 1 H

loop_
_atom_site_aniso_label
_atom_site_aniso_U_11
_atom_site_aniso_U_22
_atom_site_aniso_U_33
_atom_site_aniso_U_12
_atom_site_aniso_U_13
_atom_site_aniso_U_23
S1 0.0391(3) 0.0552(3) 0.0480(3) -0.00770(18) 0.0262(2) 0.00222(19)
O1 0.0629(10) 0.1168(15) 0.0560(10) -0.0252(10) 0.0240(8) -0.0206(9)
N1 0.0389(7) 0.0656(10) 0.0388(8) -0.0114(7) 0.0227(7) -0.0005(7)
N2 0.0366(7) 0.0460(8) 0.0405(7) -0.0021(6) 0.0233(6) 0.0006(6)
C1 0.0450(9) 0.0461(9) 0.0432(9) -0.0075(8) 0.0239(8) -0.0054(7)
C2 0.0674(13) 0.0632(12) 0.0469(11) -0.0074(11) 0.0302(10) 0.0066(9)
C3 0.0853(16) 0.0842(16) 0.0587(13) -0.0201(14) 0.0530(13) -0.0069(12)
C4 0.0736(14) 0.0789(15) 0.0838(16) -0.0071(12) 0.0633(14) -0.0124(13)
C5 0.0518(11) 0.0582(11) 0.0638(12) 0.0012(9) 0.0379(10) 0.0021(9)
C6 0.0407(9) 0.0484(9) 0.0399(9) -0.0093(7) 0.0250(8) -0.0045(7)
C7 0.0597(12) 0.0661(13) 0.0663(13) 0.0122(11) 0.0337(11) 0.0028(11)
C8 0.0335(8) 0.0419(9) 0.0430(9) 0.0003(7) 0.0229(7) 0.0043(7)
C9 0.0392(9) 0.0467(10) 0.0455(9) -0.0013(7) 0.0222(8) -0.0001(7)
C10 0.0403(9) 0.0421(9) 0.0432(9) 0.0020(7) 0.0235(8) 0.0010(7)
C11 0.0432(10) 0.0576(12) 0.0575(12) -0.0057(9) 0.0229(9) -0.0081(9)
C12 0.0642(14) 0.0787(16) 0.0871(17) -0.0309(12) 0.0385(13) -0.0175(13)
C13 0.0619(12) 0.0750(14) 0.0470(10) -0.0110(11) 0.0347(10) -0.0091(10)

loop_
_atom_type_symbol
_atom_type_description
_atom_type_scat_dispersion_real
_atom_type_scat_dispersion_imag
_atom_type_scat_source
C C 0.0033 0.0016 'International Tables Vol C Tables 4.2.6.8 and 6.1.1.4'
H H 0.0000 0.0000 'International Tables Vol C Tables 4.2.6.8 and 6.1.1.4'
N N 0.0061 0.0033 'International Tables Vol C Tables 4.2.6.8 and 6.1.1.4'
O O 0.0106 0.0060 'International Tables Vol C Tables 4.2.6.8 and 6.1.1.4'
S S 0.1246 0.1234 'International Tables Vol C Tables 4.2.6.8 and 6.1.1.4'

loop_
_geom_angle_atom_site_label_1
_geom_angle_atom_site_label_2
_geom_angle_atom_site_label_3
_geom_angle
_geom_angle_publ_flag
C8 S1 C9 88.65(8) yes
C8 N1 C6 122.38(14) ?
C8 N1 H1A 118.8 ?
C6 N1 H1A 118.8 ?
C8 N2 C10 110.92(14) ?
C2 C1 C6 117.26(18) ?
C2 C1 C7 121.21(19) ?
C6 C1 C7 121.53(17) ?
C3 C2 C1 121.7(2) ?
C3 C2 H2B 119.1 ?
C1 C2 H2B 119.1 ?
C2 C3 C4 120.42(19) ?
C2 C3 H3A 119.8 ?
C4 C3 H3A 119.8 ?
C3 C4 C5 119.5(2) ?
C3 C4 H4A 120.3 ?
C5 C4 H4A 120.3 ?
C6 C5 C4 119.8(2) ?
C6 C5 H5A 120.1 ?
C4 C5 H5A 120.1 ?
C5 C6 C1 121.29(17) ?
C5 C6 N1 119.26(17) ?
C1 C6 N1 119.45(16) ?
C1 C7 H7A 109.5 ?
C1 C7 H7B 109.5 ?
H7A C7 H7B 109.5 ?
C1 C7 H7C 109.5 ?
H7A C7 H7C 109.5 ?
H7B C7 H7C 109.5 ?
N2 C8 N1 122.80(15) ?
N2 C8 S1 115.32(13) ?
N1 C8 S1 121.89(13) ?
C10 C9 C11 128.87(18) yes
C10 C9 S1 109.45(13) ?
C11 C9 S1 121.41(14) ?
N2 C10 C9 115.67(16) ?
N2 C10 C13 118.07(16) ?
C9 C10 C13 126.24(17) yes
O1 C11 C9 121.89(19) ?
O1 C11 C12 120.4(2) ?
C9 C11 C12 117.72(19) ?
C11 C12 H12A 109.5 ?
C11 C12 H12B 109.5 ?
H12A C12 H12B 109.5 ?
C11 C12 H12C 109.5 ?
H12A C12 H12C 109.5 ?
H12B C12 H12C 109.5 ?
C10 C13 H13A 109.5 ?
C10 C13 H13B 109.5 ?
H13A C13 H13B 109.5 ?
C10 C13 H13C 109.5 ?
H13A C13 H13C 109.5 ?
H13B C13 H13C 109.5 ?

loop_
_geom_bond_atom_site_label_1
_geom_bond_atom_site_label_2
_geom_bond_distance
_geom_bond_publ_flag
S1 C8 1.7269(16) yes
S1 C9 1.7527(19) yes
O1 C11 1.219(3) yes
N1 C8 1.349(2) yes
N1 C6 1.427(2) ?
N1 H1A 0.8600 ?
N2 C8 1.317(2) yes
N2 C10 1.368(2) yes
C1 C2 1.389(3) ?
C1 C6 1.392(3) ?
C1 C7 1.500(3) ?
C2 C3 1.367(3) ?
C2 H2B 0.9300 ?
C3 C4 1.370(4) ?
C3 H3A 0.9300 ?
C4 C5 1.387(3) ?
C4 H4A 0.9300 ?
C5 C6 1.381(3) ?
C5 H5A 0.9300 ?
C7 H7A 0.9600 ?
C7 H7B 0.9600 ?
C7 H7C 0.9600 ?
C9 C10 1.370(2) yes
C9 C11 1.459(3) ?
C10 C13 1.493(2) ?
C11 C12 1.506(3) ?
C12 H12A 0.9600 ?
C12 H12B 0.9600 ?
C12 H12C 0.9600 ?
C13 H13A 0.9600 ?
C13 H13B 0.9600 ?
C13 H13C 0.9600 ?

loop_
_geom_hbond_atom_site_label_D
_geom_hbond_atom_site_label_H
_geom_hbond_atom_site_label_A
_geom_hbond_site_symmetry_A
_geom_hbond_distance_DH
_geom_hbond_distance_HA
_geom_hbond_distance_DA
_geom_hbond_angle_DHA
_geom_hbond_publ_flag
C13 H13B O1 1_555 0.96 2.50 2.982(4) 111 yes
N1 H1A N2 3_555 0.86 2.17 2.958(3) 153 yes

loop_
_geom_torsion_atom_site_label_1
_geom_torsion_atom_site_label_2
_geom_torsion_atom_site_label_3
_geom_torsion_atom_site_label_4
_geom_torsion
C6 C1 C2 C3 -1.6(3)
C7 C1 C2 C3 177.8(2)
C1 C2 C3 C4 -0.5(4)
C2 C3 C4 C5 1.9(4)
C3 C4 C5 C6 -1.2(3)
C4 C5 C6 C1 -0.9(3)
C4 C5 C6 N1 178.55(18)
C2 C1 C6 C5 2.3(3)
C7 C1 C6 C5 -177.03(18)
C2 C1 C6 N1 -177.21(17)
C7 C1 C6 N1 3.5(3)
C8 N1 C6 C5 77.9(2)
C8 N1 C6 C1 -102.6(2)
C10 N2 C8 N1 -179.90(16)
C10 N2 C8 S1 0.21(19)
C6 N1 C8 N2 172.96(16)
C6 N1 C8 S1 -7.2(2)
C9 S1 C8 N2 -0.46(14)
C9 S1 C8 N1 179.65(16)
C8 S1 C9 C10 0.56(14)
C8 S1 C9 C11 -173.98(16)
C8 N2 C10 C9 0.3(2)
C8 N2 C10 C13 178.77(16)
C11 C9 C10 N2 173.43(18)
S1 C9 C10 N2 -0.6(2)
C11 C9 C10 C13 -4.9(3)
S1 C9 C10 C13 -178.96(16)
C10 C9 C11 O1 9.9(3)
S1 C9 C11 O1 -176.69(18)
C10 C9 C11 C12 -168.5(2)
S1 C9 C11 C12 4.9(3)

loop_
_cod_related_entry_id
_cod_related_entry_database
_cod_related_entry_code
1 ChemSpider 3939982
